data_9011935
loop_
_publ_author_name
'Sokolova, E. V.'
'Yegorov-Tismenko Y K'

_publ_section_title
;
 Crystal structure of girvasite
;
_journal_name_full 'Doklady Akademii Nauk SSSR'
_journal_page_first 1372
_journal_page_last 1376
_journal_volume 331
_journal_year 1990
_chemical_formula_sum 'C H12 Ca2 Mg3 Na O21 P3'
_chemical_name_mineral Girvasite
_space_group_IT_number 14
_symmetry_space_group_name_Hall '-P 2ybc'
_symmetry_space_group_name_H-M 'P 1 21/c 1'
_cell_angle_alpha 90
_cell_angle_beta 89.48
_cell_angle_gamma 90
_cell_formula_units_Z 4
_cell_length_a 6.522
_cell_length_b 12.25
_cell_length_c 21.56
_cell_volume 1722.454
_database_code_amcsd 0012487
_exptl_crystal_density_diffrn 2.426
_cod_original_formula_sum 'Na Ca2 Mg3 P3 C O21 H12'
_cod_database_code 9011935

loop_
_space_group_symop_operation_xyz
x,y,z
x,1/2-y,1/2+z
-x,1/2+y,1/2-z
-x,-y,-z

loop_
_atom_site_label
_atom_site_fract_x
_atom_site_fract_y
_atom_site_fract_z
_atom_site_U_iso_or_equiv
_atom_site_type_symbol
_atom_site_attached_hydrogens
Na 0.14700 0.20760 0.10510 0.02280 Na 0
Ca1 0.43480 0.01960 0.25030 0.00760 Ca 0
Ca2 0.67930 0.24920 0.34880 0.01267 Ca 0
Mg1 0.94700 0.15780 0.71790 0.00380 Mg 0
Mg2 0.62000 0.07320 0.11150 0.01140 Mg 0
Mg3 0.24900 0.02810 0.63190 0.00633 Mg 0
P1 0.43900 0.23380 0.71970 0.01013 P 0
P2 0.90500 0.07170 0.23130 0.01140 P 0
P3 0.75200 0.03500 0.59440 0.01267 P 0
C 0.70400 0.03900 0.91000 0.01013 C 0
O1 0.27100 0.15200 0.69950 0.01267 O 0
O2 0.56900 0.00600 0.63730 0.00633 O 0
O3 0.91400 0.00200 0.75590 0.01393 O 0
O4 0.47000 0.18200 0.16690 0.01267 O 0
O5 0.37600 0.20800 0.27990 0.01267 O 0
O6 0.76200 0.01200 0.18520 0.01393 O 0
O7 0.97400 0.18000 0.20200 0.00887 O 0
O8 0.77400 0.08800 0.29200 0.01013 O 0
O9 0.63600 0.17000 0.73650 0.01013 O 0
O10 0.93800 0.08000 0.63120 0.00760 O 0
O-H11 0.17900 0.07200 0.44040 0.01140 O 1
O-H12 0.68600 0.12100 0.54490 0.01140 O 1
Wat13 0.03200 0.19800 0.81500 0.01267 O 2
O14 0.33700 0.05300 0.06070 0.01646 O 0
Wat15 0.79000 0.18100 0.05570 0.01646 O 2
O16 0.60600 0.05700 0.85990 0.01393 O 0
Wat17 0.23300 0.05100 0.94580 0.01520 O 2
O-H18 0.79800 0.10900 0.42470 0.01013 O 1
O19 0.82700 0.10900 0.93180 0.02026 O 0
O-H20 0.28500 0.13300 0.55410 0.01393 O 1
Wat21 0.41300 0.24600 0.42380 0.02026 O 2

loop_
_cod_changelog_entry_id
_cod_changelog_entry_author
_cod_changelog_entry_date
_cod_changelog_entry_text
1
;cod-tools version 3.8.0
Id: cif_guess_AMCSD_atom_types 9574 2023-05-10 09:00:05Z saulius
;
2023-05-10T18:53:40+03:00
;Derived atom types and hydrogen counts
from atom names that follow the AMCSD naming convention
(Wat == water, O-H == hydroxyl).
;

loop_
_cod_related_entry_id
_cod_related_entry_database
_cod_related_entry_code
1 AMCSD 0012487
